data_7039444
loop_
_publ_author_name
'Cui, Long'
'Lv, Zhong-Peng'
'Leong, Chanel F.'
'Ru, Jing'
'D'Alessandro, Deanna M'
'Song, You'
'Zuo, Jing-Lin'

_publ_section_title
;
 Chiral heterobimetallic chains from a dicyanideferrite building block
 including a \p-conjugated TTF annulated ligand.
;
_journal_issue 42
_journal_name_full 'Dalton transactions (Cambridge, England : 2003)'
_journal_page_first 16575
_journal_page_last 16584
_journal_paper_doi 10.1039/c6dt01756h
_journal_volume 45
_journal_year 2016
_chemical_absolute_configuration rm
_chemical_formula_sum 'C54 H38 Fe Mn N8 O4 S6'
_chemical_formula_weight 1166.07
_chemical_name_systematic
; 
 ? 
;
_space_group_IT_number 1
_symmetry_cell_setting triclinic
_symmetry_space_group_name_Hall 'P 1'
_symmetry_space_group_name_H-M 'P 1'
_atom_sites_solution_hydrogens geom
_atom_sites_solution_primary direct
_atom_sites_solution_secondary difmap
_audit_creation_method SHELXL-97
_audit_update_record
;
2016-02-22 deposited with the CCDC.
2016-06-09 downloaded from the CCDC.
;
_cell_angle_alpha 97.500(3)
_cell_angle_beta 93.232(2)
_cell_angle_gamma 94.499(3)
_cell_formula_units_Z 2
_cell_length_a 10.5901(15)
_cell_length_b 13.2993(19)
_cell_length_c 21.701(3)
_cell_measurement_reflns_used 4686
_cell_measurement_temperature 296(2)
_cell_measurement_theta_max 24.998
_cell_measurement_theta_min 2.371
_cell_volume 3014.0(7)
_computing_cell_refinement 'Bruker SMART'
_computing_data_collection 'Bruker SMART'
_computing_data_reduction 'Bruker SAINT'
_computing_molecular_graphics 'Bruker SHELXTL'
_computing_publication_material 'Bruker SHELXTL'
_computing_structure_refinement 'SHELXL-97 (Sheldrick, 1997)'
_computing_structure_solution 'SHELXS-97 (Sheldrick, 1990)'
_diffrn_ambient_temperature 296(2)
_diffrn_measured_fraction_theta_full 0.993
_diffrn_measured_fraction_theta_max 0.993
_diffrn_measurement_device_type 'CCD area detector'
_diffrn_measurement_method 'phi and omega scans'
_diffrn_radiation_monochromator graphite
_diffrn_radiation_source 'fine-focus sealed tube'
_diffrn_radiation_type MoK\a
_diffrn_radiation_wavelength 0.71073
_diffrn_reflns_av_R_equivalents 0.0196
_diffrn_reflns_av_sigmaI/netI 0.0513
_diffrn_reflns_limit_h_max 12
_diffrn_reflns_limit_h_min -12
_diffrn_reflns_limit_k_max 14
_diffrn_reflns_limit_k_min -15
_diffrn_reflns_limit_l_max 25
_diffrn_reflns_limit_l_min -25
_diffrn_reflns_number 16941
_diffrn_reflns_theta_full 25.02
_diffrn_reflns_theta_max 25.02
_diffrn_reflns_theta_min 1.55
_exptl_absorpt_coefficient_mu 0.706
_exptl_absorpt_correction_T_max 0.7560
_exptl_absorpt_correction_T_min 0.7419
_exptl_absorpt_correction_type multi-scan
_exptl_absorpt_process_details sadabs
_exptl_crystal_colour brown
_exptl_crystal_density_diffrn 1.285
_exptl_crystal_density_method 'not measured'
_exptl_crystal_description block
_exptl_crystal_F_000 1194
_exptl_crystal_size_max 0.45
_exptl_crystal_size_mid 0.43
_exptl_crystal_size_min 0.42
_platon_squeeze_details
;
;
_refine_diff_density_max 1.971
_refine_diff_density_min -1.456
_refine_diff_density_rms 0.194
_refine_ls_abs_structure_details 'Flack H D (1983), Acta Cryst. A39, 876-881'
_refine_ls_abs_structure_Flack 0.02(6)
_refine_ls_extinction_method none
_refine_ls_goodness_of_fit_ref 1.499
_refine_ls_hydrogen_treatment mixed
_refine_ls_matrix_type full
_refine_ls_number_parameters 1333
_refine_ls_number_reflns 13352
_refine_ls_number_restraints 3
_refine_ls_restrained_S_all 1.499
_refine_ls_R_factor_all 0.1579
_refine_ls_R_factor_gt 0.1338
_refine_ls_shift/su_max 0.001
_refine_ls_shift/su_mean 0.000
_refine_ls_structure_factor_coef Fsqd
_refine_ls_weighting_details 'calc w=1/[\s^2^(Fo^2^)+(0.1980P)^2^+0.0000P] where P=(Fo^2^+2Fc^2^)/3'
_refine_ls_weighting_scheme calc
_refine_ls_wR_factor_gt 0.3477
_refine_ls_wR_factor_ref 0.3758
_reflns_number_gt 9429
_reflns_number_total 13352
_reflns_threshold_expression >2sigma(I)
_cod_data_source_file c6dt01756h2.cif
_cod_data_source_block 3
_cod_depositor_comments
;
The following automatic conversions were performed:

'_symmetry_cell_setting' value 'Triclinic' changed to 'triclinic'
according to
/usr/data/users/saulius/crontab/automatic-downloads/rss-feeds/RSC/lib/dictionaries/cif_core.dic
dictionary named 'cif_core.dic' version 2.4.2 from 2011-04-26.

Automatic conversion script
Id: cif_fix_values 4268 2015-11-12 08:31:59Z antanas 

 Adding full bibliography for 7039443--7039444.cif.
;
_cod_original_sg_symbol_H-M P1
_cod_database_code 7039444

loop_
_symmetry_equiv_pos_as_xyz
'x, y, z'

loop_
_atom_site_label
_atom_site_type_symbol
_atom_site_fract_x
_atom_site_fract_y
_atom_site_fract_z
_atom_site_U_iso_or_equiv
_atom_site_adp_type
_atom_site_occupancy
_atom_site_symmetry_multiplicity
_atom_site_calc_flag
_atom_site_refinement_flags
Fe1 Fe 0.39325(19) 0.9347(2) 0.25883(11) 0.0441(7) Uani 1 1 d .
Fe2 Fe 0.5584(2) 0.8406(2) 0.87239(11) 0.0455(7) Uani 1 1 d .
Mn1 Mn -0.1057(2) 0.9420(2) 0.23975(10) 0.0392(7) Uani 1 1 d .
Mn2 Mn 1.0574(2) 0.8352(2) 0.89032(11) 0.0417(7) Uani 1 1 d .
N1 N 0.4209(15) 0.9510(14) 0.3467(7) 0.049(4) Uani 1 1 d .
N2 N 0.3571(15) 0.7974(14) 0.2656(7) 0.051(4) Uani 1 1 d .
N3 N 0.4329(14) 1.0842(13) 0.2746(7) 0.052(4) Uani 1 1 d .
N4 N 0.3516(15) 0.8812(16) 0.1679(7) 0.052(4) Uani 1 1 d .
N5 N -0.1100(14) 0.9986(13) 0.3278(6) 0.046(4) Uani 1 1 d .
N6 N -0.0972(15) 0.8134(14) 0.2752(7) 0.049(4) Uani 1 1 d .
N7 N 0.1065(15) 0.9673(15) 0.2555(7) 0.055(4) Uani 1 1 d .
N8 N -0.3238(14) 0.9131(13) 0.2386(6) 0.047(4) Uani 1 1 d .
N9 N 0.5923(14) 0.9815(13) 0.8641(7) 0.047(4) Uani 1 1 d .
N10 N 0.5190(14) 0.8287(14) 0.7882(8) 0.052(4) Uani 1 1 d .
N11 N 0.6065(15) 0.8906(14) 0.9605(7) 0.052(4) Uani 1 1 d .
N12 N 0.5106(16) 0.6893(14) 0.8582(8) 0.056(4) Uani 1 1 d .
N13 N 1.0322(15) 0.9628(13) 0.8567(7) 0.049(4) Uani 1 1 d .
N14 N 1.0736(15) 0.7802(14) 0.7997(7) 0.051(4) Uani 1 1 d .
N15 N 0.8389(15) 0.7932(14) 0.8718(7) 0.053(4) Uani 1 1 d .
N16 N 1.2697(14) 0.8776(14) 0.8976(7) 0.052(4) Uani 1 1 d .
O1 O 0.4954(19) 1.0607(12) 0.4322(7) 0.088(5) Uani 1 1 d .
O2 O 0.2923(18) 0.6376(14) 0.2103(7) 0.082(5) Uani 1 1 d .
O3 O -0.1240(12) 1.0718(10) 0.2112(6) 0.051(3) Uani 1 1 d .
O4 O -0.0992(12) 0.8733(11) 0.1598(5) 0.049(3) Uani 1 1 d .
O5 O 0.6746(19) 1.1332(15) 0.9115(8) 0.090(6) Uani 1 1 d .
O6 O 0.419(2) 0.7140(15) 0.7019(8) 0.096(6) Uani 1 1 d .
O7 O 1.0434(12) 0.8984(10) 0.9720(5) 0.044(3) Uani 1 1 d .
O8 O 1.0844(12) 0.7109(11) 0.9166(5) 0.049(3) Uani 1 1 d .
S1 S 0.4287(6) 0.5469(4) 0.4326(3) 0.0630(15) Uani 1 1 d .
S2 S 0.4756(6) 0.7235(5) 0.5270(2) 0.0627(15) Uani 1 1 d .
S3 S 0.5847(6) 0.4103(5) 0.5150(3) 0.0732(17) Uani 1 1 d .
S4 S 0.6175(6) 0.5808(5) 0.6187(3) 0.0701(16) Uani 1 1 d .
S5 S 0.8328(7) 0.4923(7) 0.6857(3) 0.104(3) Uani 1 1 d .
S6 S 0.7779(10) 0.2927(7) 0.5767(3) 0.123(3) Uani 1 1 d .
S7 S 0.4569(5) 1.0515(4) 0.6061(2) 0.0548(14) Uani 1 1 d .
S8 S 0.5188(5) 1.2346(4) 0.7015(2) 0.0586(14) Uani 1 1 d .
S9 S 0.2908(6) 1.1938(5) 0.5236(3) 0.0752(17) Uani 1 1 d .
S10 S 0.3341(6) 1.3617(5) 0.6260(3) 0.0725(16) Uani 1 1 d .
S11 S 0.1091(7) 1.4693(6) 0.5854(3) 0.0933(19) Uani 1 1 d .
S12 S 0.0804(7) 1.2836(6) 0.4590(3) 0.091(2) Uani 1 1 d .
C1 C 0.457(2) 1.0427(18) 0.3771(10) 0.061(5) Uani 1 1 d .
C2 C 0.460(2) 1.1190(18) 0.3374(10) 0.060(6) Uani 1 1 d .
C3 C 0.493(2) 1.2208(19) 0.3614(12) 0.072(6) Uani 1 1 d .
H3 H 0.5131 1.2432 0.4035 0.087 Uiso 1 1 calc R
C4 C 0.493(2) 1.286(2) 0.3154(13) 0.081(7) Uani 1 1 d .
H4 H 0.5099 1.3556 0.3282 0.097 Uiso 1 1 calc R
C5 C 0.468(2) 1.253(2) 0.2520(13) 0.079(7) Uani 1 1 d .
H5 H 0.4793 1.2991 0.2235 0.094 Uiso 1 1 calc R
C6 C 0.428(2) 1.152(2) 0.2312(11) 0.069(6) Uani 1 1 d .
H6 H 0.3991 1.1310 0.1900 0.083 Uiso 1 1 calc R
C7 C 0.321(2) 0.7297(19) 0.2152(9) 0.059(5) Uani 1 1 d .
C8 C 0.316(2) 0.792(2) 0.1594(10) 0.060(6) Uani 1 1 d .
C9 C 0.273(2) 0.7307(19) 0.1012(9) 0.063(6) Uani 1 1 d .
H9 H 0.2518 0.6611 0.0986 0.076 Uiso 1 1 calc R
C10 C 0.267(2) 0.779(2) 0.0506(10) 0.064(6) Uani 1 1 d .
H10 H 0.2444 0.7435 0.0113 0.076 Uiso 1 1 calc R
C11 C 0.295(2) 0.887(2) 0.0592(10) 0.068(7) Uani 1 1 d .
H11 H 0.2778 0.9247 0.0272 0.082 Uiso 1 1 calc R
C12 C 0.353(2) 0.938(2) 0.1231(9) 0.064(6) Uani 1 1 d .
H12 H 0.3883 1.0049 0.1294 0.077 Uiso 1 1 calc R
C13 C 0.4179(19) 0.8588(17) 0.3704(9) 0.054(5) Uani 1 1 d .
C14 C 0.3917(18) 0.7712(17) 0.3270(9) 0.051(5) Uani 1 1 d .
C15 C 0.3954(19) 0.6728(17) 0.3425(9) 0.056(5) Uani 1 1 d .
H15 H 0.3829 0.6150 0.3130 0.067 Uiso 1 1 calc R
C16 C 0.419(2) 0.6683(18) 0.4057(10) 0.061(6) Uani 1 1 d .
C17 C 0.451(2) 0.7500(18) 0.4524(9) 0.056(5) Uani 1 1 d .
C18 C 0.429(2) 0.8442(18) 0.4330(9) 0.060(5) Uani 1 1 d .
H18 H 0.4225 0.8995 0.4632 0.072 Uiso 1 1 calc R
C20 C 0.560(2) 0.5365(19) 0.5417(10) 0.070(6) Uani 1 1 d .
C19 C 0.502(2) 0.5970(18) 0.5045(9) 0.062(6) Uani 1 1 d .
C21 C 0.714(3) 0.481(2) 0.6251(13) 0.097(9) Uani 1 1 d .
C22 C 0.699(3) 0.403(2) 0.5761(11) 0.089(8) Uani 1 1 d .
C23 C 0.767(3) 0.582(2) 0.7415(14) 0.118(10) Uani 1 1 d .
H23A H 0.7192 0.6268 0.7201 0.176 Uiso 1 1 calc R
H23B H 0.8348 0.6213 0.7676 0.176 Uiso 1 1 calc R
H23C H 0.7127 0.5464 0.7668 0.176 Uiso 1 1 calc R
C24 C 0.718(4) 0.204(3) 0.5107(13) 0.146(14) Uani 1 1 d .
H24A H 0.6335 0.1772 0.5174 0.220 Uiso 1 1 calc R
H24B H 0.7718 0.1497 0.5048 0.220 Uiso 1 1 calc R
H24C H 0.7150 0.2382 0.4742 0.220 Uiso 1 1 calc R
C25 C -0.1239(19) 1.0949(18) 0.3462(9) 0.055(5) Uani 1 1 d .
H25 H -0.1174 1.1149 0.3890 0.066 Uiso 1 1 calc R
C26 C -0.146(2) 1.1690(17) 0.3102(10) 0.057(5) Uani 1 1 d .
C27 C -0.1423(19) 1.1538(18) 0.2453(9) 0.055(5) Uani 1 1 d .
C28 C -0.178(2) 1.236(2) 0.2172(11) 0.070(6) Uani 1 1 d .
H28 H -0.1979 1.2236 0.1744 0.084 Uiso 1 1 calc R
C29 C -0.187(2) 1.334(2) 0.2459(11) 0.071(6) Uani 1 1 d .
H29 H -0.1834 1.3898 0.2243 0.085 Uiso 1 1 calc R
C30 C -0.201(2) 1.342(2) 0.3094(13) 0.086(8) Uani 1 1 d .
H30 H -0.2341 1.3986 0.3301 0.103 Uiso 1 1 calc R
C31 C -0.165(2) 1.2639(18) 0.3421(11) 0.066(6) Uani 1 1 d .
H31 H -0.1525 1.2755 0.3853 0.079 Uiso 1 1 calc R
C32 C -0.084(2) 0.7242(18) 0.2465(9) 0.056(5) Uani 1 1 d .
H32 H -0.0869 0.6698 0.2694 0.068 Uiso 1 1 calc R
C33 C -0.0657(18) 0.7025(16) 0.1777(8) 0.049(5) Uani 1 1 d .
C34 C -0.0848(17) 0.7823(18) 0.1393(8) 0.049(5) Uani 1 1 d .
C35 C -0.0730(19) 0.7462(18) 0.0739(9) 0.059(5) Uani 1 1 d .
H35 H -0.0777 0.7939 0.0463 0.071 Uiso 1 1 calc R
C36 C -0.056(2) 0.6484(19) 0.0492(10) 0.065(6) Uani 1 1 d .
H36 H -0.0509 0.6301 0.0066 0.078 Uiso 1 1 calc R
C37 C -0.046(2) 0.578(2) 0.0905(10) 0.072(6) Uani 1 1 d .
H37 H -0.0329 0.5118 0.0740 0.087 Uiso 1 1 calc R
C38 C -0.053(2) 0.5979(19) 0.1545(9) 0.064(6) Uani 1 1 d .
H38 H -0.0506 0.5474 0.1804 0.076 Uiso 1 1 calc R
C39 C -0.0729(18) 0.9265(15) 0.3721(8) 0.053(5) Uani 1 1 d .
H39 H 0.0198 0.9275 0.3723 0.064 Uiso 1 1 calc R
C40 C -0.101(2) 0.9538(17) 0.4395(8) 0.056(5) Uani 1 1 d .
C41 C -0.007(2) 0.9953(18) 0.4841(9) 0.069(6) Uani 1 1 d .
H41 H 0.0756 1.0066 0.4726 0.083 Uiso 1 1 calc R
C42 C -0.034(3) 1.020(2) 0.5459(12) 0.092(8) Uani 1 1 d .
H42 H 0.0304 1.0488 0.5756 0.110 Uiso 1 1 calc R
C43 C -0.157(3) 1.002(2) 0.5630(11) 0.084(7) Uani 1 1 d .
H43 H -0.1749 1.0166 0.6045 0.101 Uiso 1 1 calc R
C44 C -0.253(2) 0.962(2) 0.5184(10) 0.085(7) Uani 1 1 d .
H44 H -0.3356 0.9520 0.5297 0.102 Uiso 1 1 calc R
C45 C -0.224(2) 0.9378(19) 0.4571(10) 0.074(6) Uani 1 1 d .
H45 H -0.2884 0.9102 0.4273 0.089 Uiso 1 1 calc R
C46 C -0.124(2) 0.8184(16) 0.3441(8) 0.062(5) Uani 1 1 d .
H46 H -0.2162 0.8184 0.3446 0.074 Uiso 1 1 calc R
C47 C -0.093(2) 0.7336(18) 0.3749(9) 0.060(6) Uani 1 1 d .
C48 C 0.032(2) 0.7104(19) 0.3841(10) 0.066(6) Uani 1 1 d .
H48 H 0.0978 0.7516 0.3710 0.080 Uiso 1 1 calc R
C49 C 0.061(2) 0.6265(19) 0.4128(10) 0.071(6) Uani 1 1 d .
H49 H 0.1434 0.6078 0.4173 0.086 Uiso 1 1 calc R
C50 C -0.041(3) 0.572(2) 0.4340(10) 0.073(7) Uani 1 1 d .
H50 H -0.0238 0.5140 0.4512 0.088 Uiso 1 1 calc R
C51 C -0.165(2) 0.5966(19) 0.4324(10) 0.072(6) Uani 1 1 d .
H51 H -0.2270 0.5628 0.4525 0.086 Uiso 1 1 calc R
C52 C -0.190(2) 0.6755(17) 0.3983(9) 0.063(5) Uani 1 1 d .
H52 H -0.2735 0.6898 0.3910 0.075 Uiso 1 1 calc R
C53 C 0.2125(18) 0.9583(17) 0.2585(8) 0.051(5) Uani 1 1 d .
C54 C 0.5704(18) 0.9226(17) 0.2461(9) 0.052(5) Uani 1 1 d .
C55 C 0.6424(19) 1.0481(19) 0.9129(10) 0.055(5) Uani 1 1 d .
C56 C 0.653(2) 0.9945(18) 0.9700(10) 0.058(5) Uani 1 1 d .
C57 C 0.705(2) 1.0320(19) 1.0249(9) 0.063(6) Uani 1 1 d .
H57 H 0.7469 1.0969 1.0288 0.076 Uiso 1 1 calc R
C58 C 0.704(2) 0.985(2) 1.0777(10) 0.070(6) Uani 1 1 d .
H58 H 0.7432 1.0155 1.1156 0.084 Uiso 1 1 calc R
C59 C 0.645(2) 0.893(2) 1.0710(9) 0.062(6) Uani 1 1 d .
H59 H 0.6279 0.8600 1.1052 0.074 Uiso 1 1 calc R
C60 C 0.611(2) 0.8506(19) 1.0151(9) 0.061(5) Uani 1 1 d .
H60 H 0.5846 0.7815 1.0115 0.073 Uiso 1 1 calc R
C61 C 0.4584(19) 0.7350(18) 0.7541(10) 0.059(5) Uani 1 1 d .
C62 C 0.468(2) 0.652(2) 0.7952(11) 0.064(6) Uani 1 1 d .
C63 C 0.431(2) 0.561(2) 0.7851(12) 0.075(6) Uani 1 1 d .
H63 H 0.3959 0.5421 0.7446 0.090 Uiso 1 1 calc R
C64 C 0.429(2) 0.480(2) 0.8181(13) 0.079(7) Uani 1 1 d .
H64 H 0.3995 0.4127 0.8031 0.095 Uiso 1 1 calc R
C65 C 0.479(2) 0.517(2) 0.8791(12) 0.078(7) Uani 1 1 d .
H65 H 0.4928 0.4740 0.9088 0.094 Uiso 1 1 calc R
C66 C 0.506(2) 0.618(2) 0.8920(11) 0.068(6) Uani 1 1 d .
H66 H 0.5258 0.6400 0.9341 0.081 Uiso 1 1 calc R
C67 C 0.5704(17) 1.0029(16) 0.8042(9) 0.048(5) Uani 1 1 d .
C68 C 0.5267(17) 0.9202(16) 0.7592(8) 0.047(5) Uani 1 1 d .
C69 C 0.4907(17) 0.9292(17) 0.6969(8) 0.049(5) Uani 1 1 d .
H69 H 0.4610 0.8739 0.6675 0.059 Uiso 1 1 calc R
C70 C 0.5038(18) 1.0285(17) 0.6837(9) 0.050(5) Uani 1 1 d .
C71 C 0.5271(19) 1.1174(17) 0.7266(9) 0.054(5) Uani 1 1 d .
C72 C 0.571(2) 1.0995(18) 0.7853(10) 0.061(5) Uani 1 1 d .
H72 H 0.6030 1.1552 0.8139 0.073 Uiso 1 1 calc R
C73 C 0.438(2) 1.179(2) 0.6310(11) 0.072(6) Uani 1 1 d .
C74 C 0.369(2) 1.2378(19) 0.5963(11) 0.070(6) Uani 1 1 d .
C75 C 0.215(3) 1.376(2) 0.5684(12) 0.086(7) Uani 1 1 d .
C76 C 0.200(3) 1.297(2) 0.5191(13) 0.093(8) Uani 1 1 d .
C77 C 0.235(3) 1.564(2) 0.5795(15) 0.119(10) Uiso 1 1 d .
H77A H 0.2909 1.5726 0.6165 0.179 Uiso 1 1 calc R
H77B H 0.2002 1.6275 0.5748 0.179 Uiso 1 1 calc R
H77C H 0.2813 1.5433 0.5439 0.179 Uiso 1 1 calc R
C78 C 0.180(3) 1.257(2) 0.3945(13) 0.103(9) Uani 1 1 d .
H78A H 0.2303 1.3176 0.3890 0.154 Uiso 1 1 calc R
H78B H 0.1272 1.2328 0.3572 0.154 Uiso 1 1 calc R
H78C H 0.2345 1.2053 0.4033 0.154 Uiso 1 1 calc R
C79 C 1.0116(19) 1.0516(17) 0.8891(8) 0.052(5) Uani 1 1 d .
H79 H 0.9872 1.1039 0.8676 0.062 Uiso 1 1 calc R
C80 C 1.025(2) 1.0684(17) 0.9525(10) 0.057(5) Uani 1 1 d .
C81 C 1.0309(18) 0.9953(17) 0.9932(9) 0.053(5) Uani 1 1 d .
C82 C 1.0467(18) 1.0217(17) 1.0576(9) 0.052(5) Uani 1 1 d .
H82 H 1.0618 0.9736 1.0841 0.063 Uiso 1 1 calc R
C83 C 1.039(2) 1.1229(19) 1.0803(10) 0.067(6) Uani 1 1 d .
H83 H 1.0447 1.1407 1.1233 0.080 Uiso 1 1 calc R
C84 C 1.023(2) 1.200(2) 1.0439(12) 0.079(7) Uani 1 1 d .
H84 H 1.0164 1.2676 1.0606 0.095 Uiso 1 1 calc R
C85 C 1.017(2) 1.1672(18) 0.9808(10) 0.061(5) Uani 1 1 d .
H85 H 1.0060 1.2162 0.9545 0.073 Uiso 1 1 calc R
C86 C 1.0868(18) 0.6883(17) 0.7787(9) 0.051(5) Uani 1 1 d .
H86 H 1.0871 0.6713 0.7358 0.062 Uiso 1 1 calc R
C87 C 1.1016(19) 0.6069(18) 0.8174(10) 0.058(5) Uani 1 1 d .
C88 C 1.0962(17) 0.6213(16) 0.8847(9) 0.050(5) Uani 1 1 d .
C89 C 1.1069(19) 0.5365(17) 0.9166(11) 0.057(5) Uani 1 1 d .
H89 H 1.1107 0.5479 0.9599 0.069 Uiso 1 1 calc R
C90 C 1.112(2) 0.447(2) 0.8913(12) 0.079(7) Uani 1 1 d .
H90 H 1.1133 0.3948 0.9160 0.094 Uiso 1 1 calc R
C91 C 1.115(2) 0.4202(19) 0.8187(10) 0.063(5) Uani 1 1 d .
H91 H 1.1200 0.3546 0.7984 0.076 Uiso 1 1 calc R
C92 C 1.111(2) 0.501(2) 0.7898(13) 0.075(7) Uani 1 1 d .
H92 H 1.1146 0.4899 0.7468 0.090 Uiso 1 1 calc R
C93 C 0.9982(17) 0.9404(14) 0.7843(7) 0.052(4) Uani 1 1 d .
H93 H 0.9106 0.9097 0.7774 0.062 Uiso 1 1 calc R
C94 C 1.008(2) 1.0364(18) 0.7548(9) 0.060(5) Uani 1 1 d .
C95 C 0.901(2) 1.0838(19) 0.7379(10) 0.067(6) Uani 1 1 d .
H95 H 0.8217 1.0570 0.7471 0.080 Uiso 1 1 calc R
C96 C 0.909(2) 1.170(2) 0.7076(10) 0.073(6) Uani 1 1 d .
H96 H 0.8352 1.1976 0.6947 0.087 Uiso 1 1 calc R
C97 C 1.026(2) 1.2158(19) 0.6968(11) 0.068(6) Uani 1 1 d .
H97 H 1.0303 1.2746 0.6777 0.082 Uiso 1 1 calc R
C98 C 1.138(3) 1.174(2) 0.7142(11) 0.085(7) Uani 1 1 d .
H98 H 1.2173 1.2030 0.7067 0.102 Uiso 1 1 calc R
C99 C 1.122(2) 1.0878(18) 0.7433(9) 0.060(5) Uani 1 1 d .
H99 H 1.1956 1.0611 0.7565 0.072 Uiso 1 1 calc R
C100 C 1.0830(18) 0.8647(15) 0.7595(8) 0.053(4) Uani 1 1 d .
H100 H 1.1696 0.8975 0.7673 0.064 Uiso 1 1 calc R
C101 C 1.064(2) 0.8312(18) 0.6890(9) 0.060(5) Uani 1 1 d .
C102 C 0.936(2) 0.7873(18) 0.6688(10) 0.071(6) Uani 1 1 d .
H102 H 0.8726 0.7797 0.6962 0.085 Uiso 1 1 calc R
C103 C 0.916(2) 0.7561(19) 0.6018(10) 0.078(6) Uani 1 1 d .
H103 H 0.8392 0.7227 0.5848 0.093 Uiso 1 1 calc R
C104 C 1.004(3) 0.775(2) 0.5671(12) 0.084(7) Uani 1 1 d .
H104 H 0.9862 0.7569 0.5245 0.101 Uiso 1 1 calc R
C105 C 1.126(2) 0.8195(18) 0.5871(10) 0.073(6) Uani 1 1 d .
H105 H 1.1874 0.8306 0.5591 0.087 Uiso 1 1 calc R
C106 C 1.150(2) 0.8468(18) 0.6513(9) 0.068(6) Uani 1 1 d .
H106 H 1.2299 0.8767 0.6670 0.082 Uiso 1 1 calc R
C107 C 0.7351(19) 0.8071(17) 0.8663(9) 0.053(5) Uani 1 1 d .
C108 C 0.3839(18) 0.8601(17) 0.8871(9) 0.054(5) Uani 1 1 d .

loop_
_atom_site_aniso_label
_atom_site_aniso_U_11
_atom_site_aniso_U_22
_atom_site_aniso_U_33
_atom_site_aniso_U_23
_atom_site_aniso_U_13
_atom_site_aniso_U_12
Fe1 0.0233(11) 0.0684(19) 0.0425(14) 0.0093(13) 0.0036(11) 0.0124(11)
Fe2 0.0325(13) 0.0588(18) 0.0446(14) 0.0079(13) -0.0045(11) 0.0032(11)
Mn1 0.0271(12) 0.0581(18) 0.0330(13) 0.0031(12) 0.0012(11) 0.0128(11)
Mn2 0.0355(14) 0.0540(18) 0.0354(14) 0.0041(12) 0.0006(12) 0.0076(12)
N1 0.044(9) 0.061(12) 0.041(8) -0.001(8) 0.007(7) 0.013(8)
N2 0.047(9) 0.069(12) 0.038(8) 0.008(8) 0.002(7) 0.017(8)
N3 0.042(9) 0.066(12) 0.050(9) 0.009(9) -0.001(7) 0.015(8)
N4 0.043(9) 0.075(14) 0.037(9) 0.003(9) 0.000(7) 0.010(9)
N5 0.043(8) 0.064(11) 0.032(7) 0.011(7) -0.001(6) 0.011(7)
N6 0.046(9) 0.068(12) 0.033(8) 0.001(8) 0.010(7) 0.014(8)
N7 0.036(9) 0.077(12) 0.051(9) 0.002(8) 0.006(7) 0.010(8)
N8 0.031(8) 0.075(11) 0.035(7) 0.002(7) 0.010(6) 0.021(7)
N9 0.037(8) 0.064(11) 0.040(8) 0.010(8) -0.004(7) 0.007(7)
N10 0.035(8) 0.062(12) 0.055(10) 0.003(9) -0.002(7) 0.007(7)
N11 0.042(9) 0.068(12) 0.048(9) 0.017(8) -0.004(7) 0.010(8)
N12 0.050(10) 0.064(12) 0.055(10) 0.015(9) -0.002(8) 0.004(8)
N13 0.049(9) 0.055(11) 0.045(9) 0.013(8) 0.003(7) 0.007(7)
N14 0.043(9) 0.068(12) 0.043(8) 0.012(8) 0.003(7) 0.010(8)
N15 0.038(9) 0.072(11) 0.047(9) 0.006(8) 0.006(7) -0.002(8)
N16 0.048(9) 0.070(11) 0.039(8) 0.015(7) -0.002(7) 0.011(8)
O1 0.145(16) 0.069(11) 0.047(9) 0.007(8) -0.030(9) 0.004(10)
O2 0.104(13) 0.074(12) 0.060(9) 0.001(8) -0.004(8) -0.008(9)
O3 0.057(8) 0.057(9) 0.044(7) 0.008(6) 0.010(6) 0.025(7)
O4 0.046(7) 0.066(10) 0.037(7) 0.007(7) -0.002(6) 0.009(7)
O5 0.118(14) 0.074(13) 0.072(10) 0.021(9) -0.026(10) -0.025(10)
O6 0.126(15) 0.089(13) 0.062(10) 0.006(9) -0.039(10) -0.016(10)
O7 0.050(7) 0.048(8) 0.037(6) 0.015(6) 0.014(6) 0.007(6)
O8 0.053(8) 0.061(9) 0.036(6) 0.010(6) 0.009(6) 0.009(6)
S1 0.072(4) 0.057(3) 0.060(3) 0.018(3) -0.014(3) 0.006(3)
S2 0.084(4) 0.070(4) 0.036(3) 0.012(2) -0.005(2) 0.017(3)
S3 0.088(4) 0.072(4) 0.060(3) 0.013(3) -0.023(3) 0.023(3)
S4 0.084(4) 0.075(4) 0.054(3) 0.014(3) -0.007(3) 0.026(3)
S5 0.097(5) 0.138(7) 0.078(4) 0.012(4) -0.032(4) 0.050(5)
S6 0.171(8) 0.115(6) 0.085(4) 0.006(4) -0.042(5) 0.074(6)
S7 0.060(3) 0.072(4) 0.038(2) 0.015(2) 0.005(2) 0.025(3)
S8 0.056(3) 0.059(3) 0.061(3) 0.016(3) -0.011(3) 0.006(2)
S9 0.090(4) 0.074(4) 0.062(3) 0.009(3) -0.013(3) 0.020(3)
S10 0.075(4) 0.059(3) 0.081(4) 0.013(3) -0.028(3) 0.004(3)
S11 0.087(4) 0.092(5) 0.102(5) 0.019(4) -0.012(4) 0.017(3)
S12 0.093(5) 0.090(5) 0.087(4) 0.016(4) -0.033(4) 0.004(4)
C1 0.057(12) 0.070(15) 0.055(12) 0.003(11) -0.003(10) 0.009(10)
C2 0.053(12) 0.066(15) 0.063(13) 0.008(11) -0.001(10) 0.017(10)
C3 0.072(14) 0.069(15) 0.076(14) 0.008(12) 0.001(11) 0.013(11)
C4 0.081(16) 0.073(17) 0.087(17) 0.008(14) 0.001(13) 0.005(12)
C5 0.083(17) 0.063(17) 0.092(19) 0.012(14) 0.003(15) 0.021(13)
C6 0.067(14) 0.074(17) 0.066(13) 0.010(12) 0.003(11) 0.004(12)
C7 0.055(12) 0.075(17) 0.046(12) 0.011(11) -0.011(9) 0.005(11)
C8 0.048(11) 0.083(18) 0.048(11) 0.006(11) -0.006(9) 0.011(11)
C9 0.060(12) 0.086(15) 0.042(10) -0.001(10) -0.002(9) 0.005(11)
C10 0.054(11) 0.091(17) 0.044(11) -0.003(10) -0.011(9) 0.021(11)
C11 0.061(13) 0.10(2) 0.043(11) 0.017(12) -0.007(10) 0.005(13)
C12 0.055(12) 0.087(16) 0.047(11) 0.000(11) 0.002(9) 0.002(11)
C13 0.052(12) 0.063(14) 0.048(11) 0.010(11) -0.004(10) 0.017(10)
C14 0.044(10) 0.066(14) 0.043(10) 0.007(10) 0.004(8) 0.009(9)
C15 0.055(12) 0.067(14) 0.045(10) 0.000(10) 0.003(9) 0.020(10)
C16 0.071(14) 0.065(14) 0.049(12) 0.019(11) -0.004(10) 0.011(11)
C17 0.063(13) 0.065(14) 0.044(10) 0.014(10) 0.005(9) 0.017(11)
C18 0.065(13) 0.068(14) 0.046(11) 0.000(10) 0.004(9) 0.020(10)
C20 0.085(15) 0.076(17) 0.050(11) 0.011(11) -0.004(11) 0.016(12)
C19 0.075(14) 0.072(15) 0.042(10) 0.021(10) -0.009(10) 0.012(12)
C21 0.11(2) 0.10(2) 0.085(17) 0.010(15) -0.026(15) 0.031(17)
C22 0.10(2) 0.10(2) 0.062(13) 0.015(14) -0.013(13) 0.037(16)
C23 0.10(2) 0.13(3) 0.11(2) -0.01(2) 0.004(17) -0.007(19)
C24 0.19(4) 0.16(3) 0.080(19) -0.013(19) -0.01(2) 0.01(3)
C25 0.053(12) 0.073(15) 0.037(9) 0.000(9) -0.005(8) 0.017(10)
C26 0.053(12) 0.059(14) 0.059(12) -0.003(10) 0.001(10) 0.018(10)
C27 0.049(12) 0.064(15) 0.054(12) 0.005(11) 0.005(10) 0.022(10)
C28 0.078(15) 0.072(17) 0.061(13) 0.011(12) -0.001(11) 0.003(12)
C29 0.076(15) 0.070(16) 0.067(14) 0.003(12) 0.008(11) 0.022(12)
C30 0.089(18) 0.076(17) 0.087(17) -0.008(14) -0.004(14) 0.013(13)
C31 0.068(14) 0.068(15) 0.060(13) -0.004(11) -0.001(11) 0.022(12)
C32 0.059(12) 0.069(15) 0.044(10) 0.011(10) 0.012(9) 0.010(10)
C33 0.049(11) 0.062(13) 0.035(9) 0.001(9) 0.004(8) 0.009(9)
C34 0.040(10) 0.072(16) 0.033(9) -0.003(9) 0.013(8) 0.012(10)
C35 0.055(12) 0.074(15) 0.047(10) 0.000(10) 0.006(9) 0.013(10)
C36 0.062(13) 0.082(16) 0.047(11) -0.008(10) 0.000(9) 0.008(11)
C37 0.073(15) 0.084(17) 0.055(12) -0.009(11) 0.008(11) 0.012(12)
C38 0.070(14) 0.075(16) 0.047(11) 0.002(10) 0.011(10) 0.021(11)
C39 0.047(10) 0.075(13) 0.038(8) 0.004(8) 0.007(8) 0.010(9)
C40 0.057(12) 0.075(15) 0.036(10) 0.011(9) 0.000(9) 0.007(10)
C41 0.069(13) 0.083(15) 0.052(12) -0.001(11) 0.001(10) 0.005(11)
C42 0.090(19) 0.10(2) 0.078(17) -0.011(14) -0.007(15) 0.004(15)
C43 0.098(19) 0.095(19) 0.057(13) -0.001(12) 0.013(13) -0.003(14)
C44 0.081(16) 0.105(19) 0.066(13) -0.003(13) 0.012(12) 0.003(13)
C45 0.074(14) 0.087(16) 0.058(13) -0.004(11) 0.003(11) 0.006(12)
C46 0.060(12) 0.077(14) 0.046(10) 0.005(9) 0.006(9) 0.003(10)
C47 0.062(13) 0.077(15) 0.043(10) 0.010(10) 0.006(9) 0.013(11)
C48 0.068(13) 0.077(15) 0.054(11) 0.007(10) 0.002(10) 0.013(11)
C49 0.074(14) 0.074(15) 0.064(13) 0.005(11) -0.004(11) 0.011(12)
C50 0.088(18) 0.078(17) 0.054(12) 0.004(11) -0.002(12) 0.018(14)
C51 0.080(16) 0.079(16) 0.056(12) 0.011(11) 0.005(11) 0.005(12)
C52 0.063(12) 0.070(14) 0.055(11) 0.007(10) 0.002(10) 0.006(10)
C53 0.040(11) 0.070(14) 0.043(10) 0.004(9) 0.006(8) 0.019(9)
C54 0.045(12) 0.066(14) 0.044(10) 0.008(9) -0.005(9) 0.010(10)
C55 0.046(11) 0.067(15) 0.052(12) 0.011(11) 0.003(9) 0.000(10)
C56 0.049(11) 0.074(15) 0.049(11) 0.008(10) -0.003(9) -0.003(10)
C57 0.059(12) 0.079(15) 0.051(11) 0.009(10) -0.007(9) 0.010(10)
C58 0.060(13) 0.094(18) 0.053(12) 0.011(12) -0.021(10) 0.014(12)
C59 0.059(13) 0.092(19) 0.039(11) 0.021(12) -0.002(10) 0.009(12)
C60 0.056(12) 0.075(14) 0.050(12) 0.009(10) -0.016(9) 0.002(10)
C61 0.051(11) 0.068(14) 0.056(12) 0.005(10) -0.006(9) 0.005(9)
C62 0.053(12) 0.070(17) 0.068(14) 0.009(12) 0.005(10) -0.001(10)
C63 0.068(15) 0.076(17) 0.079(15) 0.001(13) 0.003(12) 0.006(12)
C64 0.070(15) 0.084(18) 0.083(17) 0.017(14) 0.011(13) -0.004(12)
C65 0.083(17) 0.08(2) 0.072(16) 0.024(14) 0.010(14) -0.013(14)
C66 0.063(14) 0.079(18) 0.062(13) 0.016(12) 0.002(11) -0.002(12)
C67 0.041(10) 0.056(13) 0.048(11) 0.008(9) -0.002(8) 0.000(8)
C68 0.034(9) 0.062(13) 0.046(11) 0.007(10) 0.002(8) 0.007(8)
C69 0.042(9) 0.063(13) 0.044(10) 0.006(9) -0.001(8) 0.020(8)
C70 0.040(10) 0.066(14) 0.045(10) 0.009(10) 0.003(8) 0.009(9)
C71 0.055(12) 0.066(14) 0.043(10) 0.014(10) 0.003(9) 0.009(10)
C72 0.052(12) 0.067(14) 0.059(12) 0.009(11) -0.008(10) -0.003(9)
C73 0.071(15) 0.072(17) 0.072(14) 0.009(12) 0.008(12) 0.006(12)
C74 0.073(14) 0.071(16) 0.065(13) 0.014(12) -0.010(11) 0.011(12)
C75 0.088(17) 0.084(17) 0.084(17) 0.010(14) -0.025(14) 0.014(13)
C76 0.096(19) 0.09(2) 0.092(18) 0.010(15) -0.021(15) 0.014(15)
C78 0.095(19) 0.10(2) 0.101(19) 0.001(16) -0.028(16) -0.008(15)
C79 0.055(11) 0.062(13) 0.041(10) 0.012(9) 0.013(8) 0.006(9)
C80 0.054(12) 0.061(14) 0.056(12) 0.007(10) 0.005(10) 0.002(10)
C81 0.045(11) 0.067(15) 0.046(11) 0.007(10) 0.005(9) -0.002(10)
C82 0.050(11) 0.065(13) 0.043(10) 0.015(9) 0.008(8) 0.001(9)
C83 0.067(14) 0.076(16) 0.054(12) -0.006(11) 0.014(10) 0.002(11)
C84 0.081(16) 0.076(17) 0.074(15) -0.009(13) 0.015(12) -0.005(12)
C85 0.065(13) 0.063(14) 0.058(12) 0.013(11) 0.013(10) 0.006(10)
C86 0.052(11) 0.064(14) 0.037(9) 0.006(9) -0.006(8) 0.007(9)
C87 0.049(11) 0.067(15) 0.056(12) 0.005(11) -0.004(10) 0.005(10)
C88 0.038(10) 0.056(13) 0.053(11) 0.005(10) -0.005(9) 0.006(9)
C89 0.055(11) 0.056(14) 0.063(12) 0.011(11) -0.005(10) 0.016(9)
C90 0.067(14) 0.079(19) 0.086(17) -0.003(14) -0.007(12) 0.010(12)
C91 0.053(11) 0.064(14) 0.069(13) -0.001(11) -0.005(10) 0.003(10)
C92 0.063(14) 0.080(18) 0.076(15) -0.005(14) -0.010(12) 0.008(12)
C93 0.047(10) 0.068(12) 0.042(9) 0.012(8) 0.010(8) 0.003(8)
C94 0.063(13) 0.072(14) 0.047(10) 0.013(10) 0.001(9) 0.007(10)
C95 0.065(13) 0.076(15) 0.060(12) 0.011(11) 0.000(10) 0.004(11)
C96 0.076(16) 0.082(17) 0.058(12) 0.006(11) -0.007(11) 0.009(12)
C97 0.073(15) 0.070(14) 0.061(12) 0.012(11) -0.004(11) 0.001(11)
C98 0.087(18) 0.087(19) 0.076(15) 0.008(14) 0.004(13) -0.013(14)
C99 0.062(13) 0.069(14) 0.050(11) 0.007(10) 0.007(9) 0.009(10)
C100 0.054(11) 0.065(12) 0.044(9) 0.010(8) 0.009(8) 0.009(9)
C101 0.063(13) 0.074(15) 0.042(10) 0.004(10) -0.002(10) 0.002(11)
C102 0.074(14) 0.081(16) 0.054(12) 0.002(11) 0.000(10) 0.000(11)
C103 0.085(16) 0.092(17) 0.050(11) -0.008(11) 0.001(11) -0.002(12)
C104 0.098(19) 0.088(18) 0.062(14) -0.006(12) 0.009(14) 0.003(14)
C105 0.080(15) 0.083(16) 0.055(12) 0.003(11) -0.001(11) 0.015(12)
C106 0.073(14) 0.077(14) 0.052(12) -0.002(10) 0.009(11) 0.012(11)
C107 0.043(12) 0.067(14) 0.047(11) 0.013(9) -0.003(9) 0.001(9)
C108 0.046(12) 0.070(15) 0.046(10) 0.013(10) -0.003(9) -0.003(10)

loop_
_atom_type_symbol
_atom_type_description
_atom_type_scat_dispersion_real
_atom_type_scat_dispersion_imag
_atom_type_scat_source
C C 0.0033 0.0016 'International Tables Vol C Tables 4.2.6.8 and 6.1.1.4'
H H 0.0000 0.0000 'International Tables Vol C Tables 4.2.6.8 and 6.1.1.4'
O O 0.0106 0.0060 'International Tables Vol C Tables 4.2.6.8 and 6.1.1.4'
N N 0.0061 0.0033 'International Tables Vol C Tables 4.2.6.8 and 6.1.1.4'
S S 0.1246 0.1234 'International Tables Vol C Tables 4.2.6.8 and 6.1.1.4'
Mn Mn 0.3368 0.7283 'International Tables Vol C Tables 4.2.6.8 and 6.1.1.4'
Fe Fe 0.3463 0.8444 'International Tables Vol C Tables 4.2.6.8 and 6.1.1.4'

loop_
_geom_angle_atom_site_label_1
_geom_angle_atom_site_label_2
_geom_angle_atom_site_label_3
_geom_angle
_geom_angle_site_symmetry_1
N2 Fe1 N1 84.9(7) .
N2 Fe1 C54 94.6(8) .
N1 Fe1 C54 93.0(7) .
N2 Fe1 C53 91.6(8) .
N1 Fe1 C53 95.4(7) .
C54 Fe1 C53 170.0(8) .
N2 Fe1 N3 165.7(6) .
N1 Fe1 N3 80.8(7) .
C54 Fe1 N3 88.0(8) .
C53 Fe1 N3 88.1(8) .
N2 Fe1 N4 80.9(8) .
N1 Fe1 N4 165.8(8) .
C54 Fe1 N4 89.0(7) .
C53 Fe1 N4 84.2(7) .
N3 Fe1 N4 113.3(7) .
N10 Fe2 N9 83.1(7) .
N10 Fe2 C108 89.7(7) .
N9 Fe2 C108 91.1(8) .
N10 Fe2 C107 96.0(7) .
N9 Fe2 C107 95.5(8) .
C108 Fe2 C107 171.7(8) .
N10 Fe2 N11 165.4(8) .
N9 Fe2 N11 82.3(7) .
C108 Fe2 N11 89.6(7) .
C107 Fe2 N11 86.3(7) .
N10 Fe2 N12 82.6(8) .
N9 Fe2 N12 165.7(6) .
C108 Fe2 N12 88.4(8) .
C107 Fe2 N12 86.4(8) .
N11 Fe2 N12 112.0(7) .
O4 Mn1 O3 93.8(6) .
O4 Mn1 N5 173.0(7) .
O3 Mn1 N5 93.1(6) .
O4 Mn1 N6 90.6(6) .
O3 Mn1 N6 174.6(5) .
N5 Mn1 N6 82.4(6) .
O4 Mn1 N7 93.5(6) .
O3 Mn1 N7 94.4(6) .
N5 Mn1 N7 85.9(6) .
N6 Mn1 N7 88.3(7) .
O4 Mn1 N8 93.2(6) .
O3 Mn1 N8 90.0(6) .
N5 Mn1 N8 86.8(6) .
N6 Mn1 N8 86.8(6) .
N7 Mn1 N8 171.7(5) .
O8 Mn2 O7 92.7(5) .
O8 Mn2 N13 176.0(6) .
O7 Mn2 N13 91.3(6) .
O8 Mn2 N14 92.6(6) .
O7 Mn2 N14 174.6(7) .
N13 Mn2 N14 83.4(7) .
O8 Mn2 N16 90.0(6) .
O7 Mn2 N16 91.2(6) .
N13 Mn2 N16 89.1(6) .
N14 Mn2 N16 87.6(6) .
O8 Mn2 N15 92.9(6) .
O7 Mn2 N15 93.8(6) .
N13 Mn2 N15 87.6(7) .
N14 Mn2 N15 87.1(6) .
N16 Mn2 N15 174.0(5) .
C1 N1 C13 127.3(17) .
C1 N1 Fe1 119.2(15) .
C13 N1 Fe1 112.8(13) .
C7 N2 C14 124.7(18) .
C7 N2 Fe1 120.9(14) .
C14 N2 Fe1 113.6(14) .
C2 N3 C6 121(2) .
C2 N3 Fe1 112.2(14) .
C6 N3 Fe1 127.2(16) .
C8 N4 C12 123(2) .
C8 N4 Fe1 112.7(15) .
C12 N4 Fe1 124.3(17) .
C25 N5 C39 122.6(16) .
C25 N5 Mn1 123.0(13) .
C39 N5 Mn1 113.5(12) .
C32 N6 C46 115.8(17) .
C32 N6 Mn1 128.2(13) .
C46 N6 Mn1 115.7(12) .
C53 N7 Mn1 165.1(18) .
C54 N8 Mn1 163.0(17) 1_455
C55 N9 C67 125.8(18) .
C55 N9 Fe2 120.4(13) .
C67 N9 Fe2 113.7(14) .
C68 N10 C61 120.0(16) .
C68 N10 Fe2 117.8(13) .
C61 N10 Fe2 121.1(14) .
C60 N11 C56 111.0(18) .
C60 N11 Fe2 136.7(17) .
C56 N11 Fe2 112.3(12) .
C66 N12 C62 111(2) .
C66 N12 Fe2 135.8(17) .
C62 N12 Fe2 112.9(14) .
C79 N13 C93 121.1(15) .
C79 N13 Mn2 126.6(13) .
C93 N13 Mn2 110.0(12) .
C86 N14 C100 122.5(17) .
C86 N14 Mn2 125.6(14) .
C100 N14 Mn2 111.6(13) .
C107 N15 Mn2 157.1(18) .
C108 N16 Mn2 153.1(17) 1_655
C27 O3 Mn1 125.7(12) .
C34 O4 Mn1 133.0(12) .
C81 O7 Mn2 130.2(11) .
C88 O8 Mn2 130.9(11) .
C19 S1 C16 94.7(11) .
C17 S2 C19 94.5(10) .
C20 S3 C22 93.5(13) .
C21 S4 C20 95.0(13) .
C21 S5 C23 99.5(15) .
C22 S6 C24 108.1(15) .
C73 S7 C70 92.4(11) .
C71 S8 C73 91.7(11) .
C76 S9 C74 97.1(13) .
C74 S10 C75 97.9(13) .
C75 S11 C77 88.7(15) .
C76 S12 C78 97.5(14) .
O1 C1 N1 125(2) .
O1 C1 C2 122(2) .
N1 C1 C2 112(2) .
N3 C2 C3 124(2) .
N3 C2 C1 115(2) .
C3 C2 C1 121(2) .
C2 C3 C4 113(2) .
C2 C3 H3 123.5 .
C4 C3 H3 123.5 .
C5 C4 C3 124(3) .
C5 C4 H4 118.0 .
C3 C4 H4 118.0 .
C6 C5 C4 120(2) .
C6 C5 H5 119.9 .
C4 C5 H5 119.9 .
C5 C6 N3 117(2) .
C5 C6 H6 121.4 .
N3 C6 H6 121.4 .
O2 C7 N2 130.5(19) .
O2 C7 C8 123(2) .
N2 C7 C8 106(2) .
N4 C8 C9 127(2) .
N4 C8 C7 119(2) .
C9 C8 C7 114(2) .
C10 C9 C8 117(2) .
C10 C9 H9 121.6 .
C8 C9 H9 121.6 .
C9 C10 C11 118(2) .
C9 C10 H10 121.0 .
C11 C10 H10 121.0 .
C10 C11 C12 118(2) .
C10 C11 H11 121.0 .
C12 C11 H11 121.0 .
N4 C12 C11 116(2) .
N4 C12 H12 122.0 .
C11 C12 H12 122.0 .
N1 C13 C18 127(2) .
N1 C13 C14 116.2(17) .
C18 C13 C14 116(2) .
C15 C14 C13 123.2(18) .
C15 C14 N2 125.9(19) .
C13 C14 N2 110.9(18) .
C16 C15 C14 114.5(19) .
C16 C15 H15 122.7 .
C14 C15 H15 122.7 .
C15 C16 C17 127(2) .
C15 C16 S1 119.6(18) .
C17 C16 S1 113.1(14) .
C16 C17 C18 112.8(18) .
C16 C17 S2 117.6(16) .
C18 C17 S2 127.8(17) .
C13 C18 C17 123(2) .
C13 C18 H18 118.4 .
C17 C18 H18 118.4 .
C19 C20 S3 122.0(18) .
C19 C20 S4 122.5(19) .
S3 C20 S4 115.5(12) .
C20 C19 S1 121.2(19) .
C20 C19 S2 124.9(17) .
S1 C19 S2 113.3(10) .
C22 C21 S4 115.4(19) .
C22 C21 S5 124(2) .
S4 C21 S5 120.0(18) .
C21 C22 S6 122.0(19) .
C21 C22 S3 118.1(19) .
S6 C22 S3 119.6(17) .
S5 C23 H23A 109.5 .
S5 C23 H23B 109.5 .
H23A C23 H23B 109.5 .
S5 C23 H23C 109.5 .
H23A C23 H23C 109.5 .
H23B C23 H23C 109.5 .
S6 C24 H24A 109.5 .
S6 C24 H24B 109.5 .
H24A C24 H24B 109.5 .
S6 C24 H24C 109.5 .
H24A C24 H24C 109.5 .
H24B C24 H24C 109.5 .
N5 C25 C26 127.9(19) .
N5 C25 H25 116.0 .
C26 C25 H25 116.0 .
C25 C26 C31 116(2) .
C25 C26 C27 123(2) .
C31 C26 C27 121(2) .
O3 C27 C28 118.9(18) .
O3 C27 C26 127.2(19) .
C28 C27 C26 113.4(19) .
C29 C28 C27 127(2) .
C29 C28 H28 116.6 .
C27 C28 H28 116.6 .
C28 C29 C30 115(2) .
C28 C29 H29 122.7 .
C30 C29 H29 122.7 .
C29 C30 C31 119(2) .
C29 C30 H30 120.4 .
C31 C30 H30 120.4 .
C26 C31 C30 120(2) .
C26 C31 H31 119.9 .
C30 C31 H31 119.9 .
N6 C32 C33 123.9(19) .
N6 C32 H32 118.1 .
C33 C32 H32 118.1 .
C38 C33 C34 125.1(17) .
C38 C33 C32 115.4(18) .
C34 C33 C32 118.5(17) .
O4 C34 C33 124.9(16) .
O4 C34 C35 123.6(19) .
C33 C34 C35 111.3(18) .
C36 C35 C34 126(2) .
C36 C35 H35 117.0 .
C34 C35 H35 117.0 .
C35 C36 C37 117(2) .
C35 C36 H36 121.5 .
C37 C36 H36 121.5 .
C36 C37 C38 125(2) .
C36 C37 H37 117.3 .
C38 C37 H37 117.3 .
C37 C38 C33 115(2) .
C37 C38 H38 122.7 .
C33 C38 H38 122.7 .
N5 C39 C40 116.9(15) .
N5 C39 C46 108.5(15) .
C40 C39 C46 113.7(17) .
N5 C39 H39 105.6 .
C40 C39 H39 105.6 .
C46 C39 H39 105.6 .
C41 C40 C45 119.0(18) .
C41 C40 C39 121.1(19) .
C45 C40 C39 119.9(19) .
C40 C41 C42 121(2) .
C40 C41 H41 119.5 .
C42 C41 H41 119.5 .
C43 C42 C41 119(2) .
C43 C42 H42 120.4 .
C41 C42 H42 120.4 .
C44 C43 C42 120(2) .
C44 C43 H43 119.9 .
C42 C43 H43 119.9 .
C45 C44 C43 120(2) .
C45 C44 H44 120.2 .
C43 C44 H44 120.2 .
C40 C45 C44 121(2) .
C40 C45 H45 119.6 .
C44 C45 H45 119.6 .
C47 C46 C39 120.0(17) .
C47 C46 N6 117.4(16) .
C39 C46 N6 103.8(16) .
C47 C46 H46 104.6 .
C39 C46 H46 104.6 .
N6 C46 H46 104.6 .
C52 C47 C48 119(2) .
C52 C47 C46 119.6(19) .
C48 C47 C46 121(2) .
C49 C48 C47 121(2) .
C49 C48 H48 119.6 .
C47 C48 H48 119.6 .
C50 C49 C48 116(2) .
C50 C49 H49 122.0 .
C48 C49 H49 122.0 .
C51 C50 C49 126(2) .
C51 C50 H50 116.8 .
C49 C50 H50 116.8 .
C50 C51 C52 115(2) .
C50 C51 H51 122.5 .
C52 C51 H51 122.5 .
C47 C52 C51 122(2) .
C47 C52 H52 119.0 .
C51 C52 H52 119.0 .
N7 C53 Fe1 176(2) .
N8 C54 Fe1 178.5(19) 1_655
O5 C55 N9 125(2) .
O5 C55 C56 125(2) .
N9 C55 C56 109(2) .
C57 C56 N11 118(2) .
C57 C56 C55 127(2) .
N11 C56 C55 115.0(19) .
C56 C57 C58 126(3) .
C56 C57 H57 116.9 .
C58 C57 H57 116.9 .
C59 C58 C57 116(2) .
C59 C58 H58 122.1 .
C57 C58 H58 122.1 .
C60 C59 C58 117(2) .
C60 C59 H59 121.3 .
C58 C59 H59 121.3 .
C59 C60 N11 130(2) .
C59 C60 H60 114.8 .
N11 C60 H60 114.8 .
O6 C61 N10 132(2) .
O6 C61 C62 120(2) .
N10 C61 C62 108.0(18) .
C63 C62 N12 115(2) .
C63 C62 C61 130(2) .
N12 C62 C61 114(2) .
C62 C63 C64 137(3) .
C62 C63 H63 111.7 .
C64 C63 H63 111.7 .
C63 C64 C65 107(3) .
C63 C64 H64 126.5 .
C65 C64 H64 126.5 .
C66 C65 C64 117(2) .
C66 C65 H65 121.7 .
C64 C65 H65 121.7 .
N12 C66 C65 133(2) .
N12 C66 H66 113.5 .
C65 C66 H66 113.5 .
N9 C67 C72 126.6(19) .
N9 C67 C68 116.4(18) .
C72 C67 C68 116.4(18) .
C67 C68 C69 124.0(19) .
C67 C68 N10 109.0(16) .
C69 C68 N10 126.9(19) .
C70 C69 C68 113.3(19) .
C70 C69 H69 123.3 .
C68 C69 H69 123.3 .
C69 C70 C71 127.1(17) .
C69 C70 S7 118.0(16) .
C71 C70 S7 113.7(15) .
C72 C71 C70 113.3(19) .
C72 C71 S8 126.4(18) .
C70 C71 S8 119.8(15) .
C71 C72 C67 124(2) .
C71 C72 H72 117.9 .
C67 C72 H72 117.9 .
C74 C73 S7 123(2) .
C74 C73 S8 120(2) .
S7 C73 S8 117.2(14) .
C73 C74 S9 124(2) .
C73 C74 S10 122.2(18) .
S9 C74 S10 112.8(12) .
C76 C75 S11 126(2) .
C76 C75 S10 114(2) .
S11 C75 S10 118.5(16) .
C75 C76 S9 118(2) .
C75 C76 S12 124(2) .
S9 C76 S12 116.8(17) .
S11 C77 H77A 109.5 .
S11 C77 H77B 109.5 .
H77A C77 H77B 109.5 .
S11 C77 H77C 109.5 .
H77A C77 H77C 109.5 .
H77B C77 H77C 109.5 .
S12 C78 H78A 109.5 .
S12 C78 H78B 109.5 .
H78A C78 H78B 109.5 .
S12 C78 H78C 109.5 .
H78A C78 H78C 109.5 .
H78B C78 H78C 109.5 .
N13 C79 C80 122.2(19) .
N13 C79 H79 118.9 .
C80 C79 H79 118.9 .
C79 C80 C85 117(2) .
C79 C80 C81 127(2) .
C85 C80 C81 115(2) .
O7 C81 C82 116.0(18) .
O7 C81 C80 120.9(18) .
C82 C81 C80 122(2) .
C83 C82 C81 116.8(19) .
C83 C82 H82 121.6 .
C81 C82 H82 121.6 .
C82 C83 C84 125(2) .
C82 C83 H83 117.4 .
C84 C83 H83 117.4 .
C85 C84 C83 113(2) .
C85 C84 H84 123.3 .
C83 C84 H84 123.3 .
C84 C85 C80 127(2) .
C84 C85 H85 116.7 .
C80 C85 H85 116.7 .
N14 C86 C87 124.6(19) .
N14 C86 H86 117.7 .
C87 C86 H86 117.7 .
C88 C87 C86 124(2) .
C88 C87 C92 114(2) .
C86 C87 C92 122(2) .
O8 C88 C89 119.2(18) .
O8 C88 C87 122.4(18) .
C89 C88 C87 118(2) .
C90 C89 C88 125(2) .
C90 C89 H89 117.5 .
C88 C89 H89 117.5 .
C89 C90 C91 122(3) .
C89 C90 H90 119.2 .
C91 C90 H90 119.2 .
C92 C91 C90 112(2) .
C92 C91 H91 123.8 .
C90 C91 H91 123.8 .
C91 C92 C87 128(2) .
C91 C92 H92 116.1 .
C87 C92 H92 116.1 .
C100 C93 C94 113.8(15) .
C100 C93 N13 106.5(13) .
C94 C93 N13 111.4(16) .
C100 C93 H93 108.3 .
C94 C93 H93 108.3 .
N13 C93 H93 108.3 .
C95 C94 C99 114(2) .
C95 C94 C93 122(2) .
C99 C94 C93 124.1(19) .
C94 C95 C96 122(2) .
C94 C95 H95 118.8 .
C96 C95 H95 118.8 .
C97 C96 C95 120(2) .
C97 C96 H96 119.9 .
C95 C96 H96 119.9 .
C96 C97 C98 121(2) .
C96 C97 H97 119.6 .
C98 C97 H97 119.6 .
C99 C98 C97 116(2) .
C99 C98 H98 122.2 .
C97 C98 H98 122.2 .
C98 C99 C94 127(2) .
C98 C99 H99 116.4 .
C94 C99 H99 116.4 .
C93 C100 N14 106.5(14) .
C93 C100 C101 114.8(15) .
N14 C100 C101 115.8(17) .
C93 C100 H100 106.4 .
N14 C100 H100 106.4 .
C101 C100 H100 106.4 .
C106 C101 C102 124(2) .
C106 C101 C100 123(2) .
C102 C101 C100 113.4(18) .
C101 C102 C103 114(2) .
C101 C102 H102 123.0 .
C103 C102 H102 123.0 .
C104 C103 C102 120(2) .
C104 C103 H103 120.2 .
C102 C103 H103 120.2 .
C103 C104 C105 126(2) .
C103 C104 H104 117.1 .
C105 C104 H104 117.1 .
C106 C105 C104 116(2) .
C106 C105 H105 121.9 .
C104 C105 H105 121.9 .
C101 C106 C105 121(2) .
C101 C106 H106 119.6 .
C105 C106 H106 119.6 .
N15 C107 Fe2 169.9(18) .
N16 C108 Fe2 177(2) 1_455

loop_
_geom_bond_atom_site_label_1
_geom_bond_atom_site_label_2
_geom_bond_distance
_geom_bond_site_symmetry_2
Fe1 N2 1.862(18) .
Fe1 N1 1.895(15) .
Fe1 C54 1.928(19) .
Fe1 C53 1.964(18) .
Fe1 N3 1.980(18) .
Fe1 N4 2.021(16) .
Fe2 N10 1.835(16) .
Fe2 N9 1.914(17) .
Fe2 C108 1.92(2) .
Fe2 C107 1.96(2) .
Fe2 N11 1.966(17) .
Fe2 N12 2.016(19) .
Mn1 O4 1.860(13) .
Mn1 O3 1.928(13) .
Mn1 N5 1.964(15) .
Mn1 N6 1.970(17) .
Mn1 N7 2.245(17) .
Mn1 N8 2.310(15) .
Mn2 O8 1.855(13) .
Mn2 O7 1.880(12) .
Mn2 N13 1.964(16) .
Mn2 N14 2.029(16) .
Mn2 N16 2.267(16) .
Mn2 N15 2.336(17) .
N1 C1 1.33(3) .
N1 C13 1.39(3) .
N2 C7 1.34(3) .
N2 C14 1.45(2) .
N3 C2 1.39(3) .
N3 C6 1.39(3) .
N4 C8 1.21(3) .
N4 C12 1.30(3) .
N5 C25 1.31(3) .
N5 C39 1.50(2) .
N6 C32 1.29(3) .
N6 C46 1.53(2) .
N7 C53 1.14(2) .
N8 C54 1.16(2) 1_455
N9 C55 1.34(3) .
N9 C67 1.38(2) .
N10 C68 1.44(3) .
N10 C61 1.45(3) .
N11 C60 1.36(3) .
N11 C56 1.41(3) .
N12 C66 1.28(3) .
N12 C62 1.43(3) .
N13 C79 1.33(3) .
N13 C93 1.57(2) .
N14 C86 1.27(3) .
N14 C100 1.51(2) .
N15 C107 1.13(2) .
N16 C108 1.28(2) 1_655
O1 C1 1.23(2) .
O2 C7 1.23(3) .
O3 C27 1.27(2) .
O4 C34 1.26(2) .
O5 C55 1.16(3) .
O6 C61 1.17(2) .
O7 C81 1.33(3) .
O8 C88 1.32(2) .
S1 C19 1.73(2) .
S1 C16 1.79(2) .
S2 C17 1.713(19) .
S2 C19 1.74(2) .
S3 C20 1.75(3) .
S3 C22 1.76(2) .
S4 C21 1.75(3) .
S4 C20 1.76(2) .
S5 C21 1.75(3) .
S5 C23 1.80(3) .
S6 C22 1.74(3) .
S6 C24 1.78(3) .
S7 C73 1.75(3) .
S7 C70 1.800(19) .
S8 C71 1.72(2) .
S8 C73 1.75(3) .
S9 C76 1.74(3) .
S9 C74 1.75(2) .
S10 C74 1.76(3) .
S10 C75 1.77(2) .
S11 C75 1.75(3) .
S11 C77 1.78(3) .
S12 C76 1.75(3) .
S12 C78 1.81(3) .
C1 C2 1.41(3) .
C2 C3 1.40(3) .
C3 C4 1.41(3) .
C3 H3 0.9300 .
C4 C5 1.39(3) .
C4 H4 0.9300 .
C5 C6 1.38(4) .
C5 H5 0.9300 .
C6 H6 0.9300 .
C7 C8 1.55(3) .
C8 C9 1.44(3) .
C9 C10 1.34(3) .
C9 H9 0.9300 .
C10 C11 1.42(3) .
C10 H10 0.9300 .
C11 C12 1.54(3) .
C11 H11 0.9300 .
C12 H12 0.9300 .
C13 C18 1.40(3) .
C13 C14 1.40(3) .
C14 C15 1.40(3) .
C15 C16 1.39(3) .
C15 H15 0.9300 .
C16 C17 1.39(3) .
C17 C18 1.40(3) .
C18 H18 0.9300 .
C20 C19 1.36(3) .
C21 C22 1.39(4) .
C23 H23A 0.9600 .
C23 H23B 0.9600 .
C23 H23C 0.9600 .
C24 H24A 0.9600 .
C24 H24B 0.9600 .
C24 H24C 0.9600 .
C25 C26 1.36(3) .
C25 H25 0.9300 .
C26 C31 1.39(3) .
C26 C27 1.40(3) .
C27 C28 1.38(3) .
C28 C29 1.38(3) .
C28 H28 0.9300 .
C29 C30 1.39(3) .
C29 H29 0.9300 .
C30 C31 1.40(3) .
C30 H30 0.9300 .
C31 H31 0.9300 .
C32 C33 1.51(2) .
C32 H32 0.9300 .
C33 C38 1.44(3) .
C33 C34 1.45(3) .
C34 C35 1.45(3) .
C35 C36 1.37(3) .
C35 H35 0.9300 .
C36 C37 1.38(3) .
C36 H36 0.9300 .
C37 C38 1.39(3) .
C37 H37 0.9300 .
C38 H38 0.9300 .
C39 C40 1.51(2) .
C39 C46 1.53(3) .
C39 H39 0.9800 .
C40 C41 1.38(3) .
C40 C45 1.38(3) .
C41 C42 1.39(3) .
C41 H41 0.9300 .
C42 C43 1.39(4) .
C42 H42 0.9300 .
C43 C44 1.38(3) .
C43 H43 0.9300 .
C44 C45 1.38(3) .
C44 H44 0.9300 .
C45 H45 0.9300 .
C46 C47 1.43(3) .
C46 H46 0.9800 .
C47 C52 1.39(3) .
C47 C48 1.40(3) .
C48 C49 1.39(3) .
C48 H48 0.9300 .
C49 C50 1.38(3) .
C49 H49 0.9300 .
C50 C51 1.37(3) .
C50 H50 0.9300 .
C51 C52 1.39(3) .
C51 H51 0.9300 .
C52 H52 0.9300 .
C54 N8 1.16(2) 1_655
C55 C56 1.51(3) .
C56 C57 1.30(3) .
C57 C58 1.38(3) .
C57 H57 0.9300 .
C58 C59 1.31(3) .
C58 H58 0.9300 .
C59 C60 1.29(3) .
C59 H59 0.9300 .
C60 H60 0.9300 .
C61 C62 1.51(3) .
C62 C63 1.24(3) .
C63 C64 1.37(3) .
C63 H63 0.9300 .
C64 C65 1.41(3) .
C64 H64 0.9300 .
C65 C66 1.33(3) .
C65 H65 0.9300 .
C66 H66 0.9300 .
C67 C72 1.40(3) .
C67 C68 1.40(3) .
C68 C69 1.41(2) .
C69 C70 1.39(3) .
C69 H69 0.9300 .
C70 C71 1.40(3) .
C71 C72 1.39(3) .
C72 H72 0.9300 .
C73 C74 1.37(3) .
C75 C76 1.39(4) .
C77 H77A 0.9600 .
C77 H77B 0.9600 .
C77 H77C 0.9600 .
C78 H78A 0.9600 .
C78 H78B 0.9600 .
C78 H78C 0.9600 .
C79 C80 1.36(3) .
C79 H79 0.9300 .
C80 C85 1.39(3) .
C80 C81 1.40(3) .
C81 C82 1.39(3) .
C82 C83 1.38(3) .
C82 H82 0.9300 .
C83 C84 1.39(3) .
C83 H83 0.9300 .
C84 C85 1.38(3) .
C84 H84 0.9300 .
C85 H85 0.9300 .
C86 C87 1.47(3) .
C86 H86 0.9300 .
C87 C88 1.45(3) .
C87 C92 1.47(3) .
C88 C89 1.41(3) .
C89 C90 1.25(3) .
C89 H89 0.9300 .
C90 C91 1.57(3) .
C90 H90 0.9300 .
C91 C92 1.32(3) .
C91 H91 0.9300 .
C92 H92 0.9300 .
C93 C100 1.47(2) .
C93 C94 1.50(3) .
C93 H93 0.9800 .
C94 C95 1.39(3) .
C94 C99 1.39(3) .
C95 C96 1.40(3) .
C95 H95 0.9300 .
C96 C97 1.38(3) .
C96 H96 0.9300 .
C97 C98 1.40(3) .
C97 H97 0.9300 .
C98 C99 1.39(3) .
C98 H98 0.9300 .
C99 H99 0.9300 .
C100 C101 1.53(3) .
C100 H100 0.9800 .
C101 C106 1.28(3) .
C101 C102 1.45(3) .
C102 C103 1.46(3) .
C102 H102 0.9300 .
C103 C104 1.26(3) .
C103 H103 0.9300 .
C104 C105 1.40(4) .
C104 H104 0.9300 .
C105 C106 1.40(3) .
C105 H105 0.9300 .
C106 H106 0.9300 .
C108 N16 1.28(2) 1_455

loop_
_geom_torsion_atom_site_label_1
_geom_torsion_atom_site_label_2
_geom_torsion_atom_site_label_3
_geom_torsion_atom_site_label_4
_geom_torsion
_geom_torsion_site_symmetry_4
N2 Fe1 N1 C1 178.5(15) .
C54 Fe1 N1 C1 84.2(16) .
C53 Fe1 N1 C1 -90.4(16) .
N3 Fe1 N1 C1 -3.3(14) .
N4 Fe1 N1 C1 -178(2) .
N2 Fe1 N1 C13 7.6(13) .
C54 Fe1 N1 C13 -86.7(14) .
C53 Fe1 N1 C13 98.7(14) .
N3 Fe1 N1 C13 -174.2(13) .
N4 Fe1 N1 C13 11(3) .
N1 Fe1 N2 C7 177.9(16) .
C54 Fe1 N2 C7 -89.5(16) .
C53 Fe1 N2 C7 82.6(16) .
N3 Fe1 N2 C7 171(2) .
N4 Fe1 N2 C7 -1.3(15) .
N1 Fe1 N2 C14 -11.6(12) .
C54 Fe1 N2 C14 81.0(12) .
C53 Fe1 N2 C14 -106.9(13) .
N3 Fe1 N2 C14 -19(3) .
N4 Fe1 N2 C14 169.3(13) .
N2 Fe1 N3 C2 8(3) .
N1 Fe1 N3 C2 1.0(13) .
C54 Fe1 N3 C2 -92.4(13) .
C53 Fe1 N3 C2 96.7(13) .
N4 Fe1 N3 C2 179.6(12) .
N2 Fe1 N3 C6 -168(2) .
N1 Fe1 N3 C6 -175.0(17) .
C54 Fe1 N3 C6 91.6(17) .
C53 Fe1 N3 C6 -79.2(17) .
N4 Fe1 N3 C6 3.6(18) .
N2 Fe1 N4 C8 4.7(15) .
N1 Fe1 N4 C8 1(4) .
C54 Fe1 N4 C8 99.5(16) .
C53 Fe1 N4 C8 -87.8(16) .
N3 Fe1 N4 C8 -173.2(15) .
N2 Fe1 N4 C12 179.6(17) .
N1 Fe1 N4 C12 176(2) .
C54 Fe1 N4 C12 -85.6(17) .
C53 Fe1 N4 C12 87.1(17) .
N3 Fe1 N4 C12 1.8(18) .
O4 Mn1 N5 C25 -180(100) .
O3 Mn1 N5 C25 0.9(16) .
N6 Mn1 N5 C25 -176.1(16) .
N7 Mn1 N5 C25 95.1(16) .
N8 Mn1 N5 C25 -88.9(16) .
O4 Mn1 N5 C39 11(6) .
O3 Mn1 N5 C39 -168.7(12) .
N6 Mn1 N5 C39 14.3(12) .
N7 Mn1 N5 C39 -74.5(13) .
N8 Mn1 N5 C39 101.5(13) .
O4 Mn1 N6 C32 3.4(18) .
O3 Mn1 N6 C32 149(7) .
N5 Mn1 N6 C32 -176.1(18) .
N7 Mn1 N6 C32 -90.0(18) .
N8 Mn1 N6 C32 96.6(18) .
O4 Mn1 N6 C46 -169.1(13) .
O3 Mn1 N6 C46 -23(8) .
N5 Mn1 N6 C46 11.3(13) .
N7 Mn1 N6 C46 97.4(14) .
N8 Mn1 N6 C46 -75.9(13) .
O4 Mn1 N7 C53 -47(6) .
O3 Mn1 N7 C53 -142(6) .
N5 Mn1 N7 C53 126(6) .
N6 Mn1 N7 C53 43(6) .
N8 Mn1 N7 C53 97(7) .
O4 Mn1 N8 C54 -143(5) 1_455
O3 Mn1 N8 C54 -49(5) 1_455
N5 Mn1 N8 C54 44(5) 1_455
N6 Mn1 N8 C54 126(5) 1_455
N7 Mn1 N8 C54 73(7) 1_455
N10 Fe2 N9 C55 -174.2(15) .
C108 Fe2 N9 C55 96.2(15) .
C107 Fe2 N9 C55 -78.8(15) .
N11 Fe2 N9 C55 6.8(15) .
N12 Fe2 N9 C55 -176(2) .
N10 Fe2 N9 C67 0.9(12) .
C108 Fe2 N9 C67 -88.7(13) .
C107 Fe2 N9 C67 96.3(13) .
N11 Fe2 N9 C67 -178.1(13) .
N12 Fe2 N9 C67 -1(3) .
N9 Fe2 N10 C68 -2.0(12) .
C108 Fe2 N10 C68 89.2(14) .
C107 Fe2 N10 C68 -96.8(13) .
N11 Fe2 N10 C68 2(3) .
N12 Fe2 N10 C68 177.6(13) .
N9 Fe2 N10 C61 -169.9(14) .
C108 Fe2 N10 C61 -78.8(15) .
C107 Fe2 N10 C61 95.3(15) .
N11 Fe2 N10 C61 -166(2) .
N12 Fe2 N10 C61 9.7(14) .
N10 Fe2 N11 C60 172(2) .
N9 Fe2 N11 C60 176(2) .
C108 Fe2 N11 C60 84(2) .
C107 Fe2 N11 C60 -88(2) .
N12 Fe2 N11 C60 -4(2) .
N10 Fe2 N11 C56 -11(3) .
N9 Fe2 N11 C56 -7.0(13) .
C108 Fe2 N11 C56 -98.1(14) .
C107 Fe2 N11 C56 89.1(14) .
N12 Fe2 N11 C56 173.7(13) .
N10 Fe2 N12 C66 179(2) .
N9 Fe2 N12 C66 -179(2) .
C108 Fe2 N12 C66 -91(2) .
C107 Fe2 N12 C66 83(2) .
N11 Fe2 N12 C66 -2(2) .
N10 Fe2 N12 C62 -2.3(13) .
N9 Fe2 N12 C62 -1(3) .
C108 Fe2 N12 C62 87.6(14) .
C107 Fe2 N12 C62 -98.9(14) .
N11 Fe2 N12 C62 176.5(13) .
O8 Mn2 N13 C79 -170(9) .
O7 Mn2 N13 C79 -1.3(17) .
N14 Mn2 N13 C79 179.8(18) .
N16 Mn2 N13 C79 -92.5(17) .
N15 Mn2 N13 C79 92.5(17) .
O8 Mn2 N13 C93 27(10) .
O7 Mn2 N13 C93 -164.1(11) .
N14 Mn2 N13 C93 17.0(11) .
N16 Mn2 N13 C93 104.7(11) .
N15 Mn2 N13 C93 -70.3(11) .
O8 Mn2 N14 C86 4.8(17) .
O7 Mn2 N14 C86 172(6) .
N13 Mn2 N14 C86 -175.9(18) .
N16 Mn2 N14 C86 94.7(17) .
N15 Mn2 N14 C86 -88.0(17) .
O8 Mn2 N14 C100 -168.8(12) .
O7 Mn2 N14 C100 -1(7) .
N13 Mn2 N14 C100 10.5(12) .
N16 Mn2 N14 C100 -78.9(12) .
N15 Mn2 N14 C100 98.4(12) .
O8 Mn2 N15 C107 155(4) .
O7 Mn2 N15 C107 62(4) .
N13 Mn2 N15 C107 -29(4) .
N14 Mn2 N15 C107 -113(4) .
N16 Mn2 N15 C107 -86(8) .
O8 Mn2 N16 C108 50(3) 1_655
O7 Mn2 N16 C108 142(3) 1_655
N13 Mn2 N16 C108 -127(3) 1_655
N14 Mn2 N16 C108 -43(3) 1_655
N15 Mn2 N16 C108 -70(7) 1_655
O4 Mn1 O3 C27 175.1(16) .
N5 Mn1 O3 C27 -5.0(16) .
N6 Mn1 O3 C27 29(8) .
N7 Mn1 O3 C27 -91.1(16) .
N8 Mn1 O3 C27 81.8(16) .
O3 Mn1 O4 C34 178.1(17) .
N5 Mn1 O4 C34 -1(6) .
N6 Mn1 O4 C34 -4.9(17) .
N7 Mn1 O4 C34 83.4(17) .
N8 Mn1 O4 C34 -91.7(17) .
O8 Mn2 O7 C81 175.0(16) .
N13 Mn2 O7 C81 -4.2(16) .
N14 Mn2 O7 C81 8(7) .
N16 Mn2 O7 C81 84.9(16) .
N15 Mn2 O7 C81 -91.9(16) .
O7 Mn2 O8 C88 175.4(16) .
N13 Mn2 O8 C88 -16(11) .
N14 Mn2 O8 C88 -5.8(16) .
N16 Mn2 O8 C88 -93.4(16) .
N15 Mn2 O8 C88 81.4(16) .
C13 N1 C1 O1 1(3) .
Fe1 N1 C1 O1 -168.9(18) .
C13 N1 C1 C2 174.2(17) .
Fe1 N1 C1 C2 5(2) .
C6 N3 C2 C3 -5(3) .
Fe1 N3 C2 C3 179.0(17) .
C6 N3 C2 C1 177.5(18) .
Fe1 N3 C2 C1 1(2) .
O1 C1 C2 N3 170.1(19) .
N1 C1 C2 N3 -4(3) .
O1 C1 C2 C3 -8(3) .
N1 C1 C2 C3 178.4(19) .
N3 C2 C3 C4 2(3) .
C1 C2 C3 C4 179.3(19) .
C2 C3 C4 C5 -3(4) .
C3 C4 C5 C6 7(4) .
C4 C5 C6 N3 -10(3) .
C2 N3 C6 C5 9(3) .
Fe1 N3 C6 C5 -175.7(16) .
C14 N2 C7 O2 11(4) .
Fe1 N2 C7 O2 -179(2) .
C14 N2 C7 C8 -171.0(15) .
Fe1 N2 C7 C8 -2(2) .
C12 N4 C8 C9 2(4) .
Fe1 N4 C8 C9 177.2(17) .
C12 N4 C8 C7 177.9(18) .
Fe1 N4 C8 C7 -7(2) .
O2 C7 C8 N4 -176(2) .
N2 C7 C8 N4 6(3) .
O2 C7 C8 C9 0(3) .
N2 C7 C8 C9 -177.8(17) .
N4 C8 C9 C10 -4(3) .
C7 C8 C9 C10 -179.7(17) .
C8 C9 C10 C11 -3(3) .
C9 C10 C11 C12 11(3) .
C8 N4 C12 C11 6(3) .
Fe1 N4 C12 C11 -168.7(13) .
C10 C11 C12 N4 -12(3) .
C1 N1 C13 C18 13(3) .
Fe1 N1 C13 C18 -177.1(17) .
C1 N1 C13 C14 -171.9(19) .
Fe1 N1 C13 C14 -2(2) .
N1 C13 C14 C15 174.7(17) .
C18 C13 C14 C15 -10(3) .
N1 C13 C14 N2 -7(2) .
C18 C13 C14 N2 168.6(16) .
C7 N2 C14 C15 1(3) .
Fe1 N2 C14 C15 -168.7(15) .
C7 N2 C14 C13 -176.7(18) .
Fe1 N2 C14 C13 13.2(19) .
C13 C14 C15 C16 4(3) .
N2 C14 C15 C16 -173.8(18) .
C14 C15 C16 C17 -7(3) .
C14 C15 C16 S1 -179.2(15) .
C19 S1 C16 C15 163.6(18) .
C19 S1 C16 C17 -9.7(18) .
C15 C16 C17 C18 14(3) .
S1 C16 C17 C18 -173.1(15) .
C15 C16 C17 S2 -179.9(17) .
S1 C16 C17 S2 -7(2) .
C19 S2 C17 C16 20.0(19) .
C19 S2 C17 C18 -176(2) .
N1 C13 C18 C17 -167(2) .
C14 C13 C18 C17 18(3) .
C16 C17 C18 C13 -20(3) .
S2 C17 C18 C13 176.1(17) .
C22 S3 C20 C19 163(2) .
C22 S3 C20 S4 -15.6(17) .
C21 S4 C20 C19 -163(2) .
C21 S4 C20 S3 15.4(18) .
S3 C20 C19 S1 10(3) .
S4 C20 C19 S1 -171.7(14) .
S3 C20 C19 S2 -179.2(14) .
S4 C20 C19 S2 -1(3) .
C16 S1 C19 C20 -165(2) .
C16 S1 C19 S2 23.1(14) .
C17 S2 C19 C20 162(2) .
C17 S2 C19 S1 -26.3(14) .
C20 S4 C21 C22 -8(3) .
C20 S4 C21 S5 164(2) .
C23 S5 C21 C22 -163(3) .
C23 S5 C21 S4 25(2) .
S4 C21 C22 S6 -175.4(18) .
S5 C21 C22 S6 12(4) .
S4 C21 C22 S3 -1(4) .
S5 C21 C22 S3 -173.5(18) .
C24 S6 C22 C21 173(3) .
C24 S6 C22 S3 -2(3) .
C20 S3 C22 C21 10(3) .
C20 S3 C22 S6 -175.6(19) .
C39 N5 C25 C26 174(2) .
Mn1 N5 C25 C26 5(3) .
N5 C25 C26 C31 176(2) .
N5 C25 C26 C27 -8(4) .
Mn1 O3 C27 C28 -167.7(16) .
Mn1 O3 C27 C26 4(3) .
C25 C26 C27 O3 4(4) .
C31 C26 C27 O3 179(2) .
C25 C26 C27 C28 175(2) .
C31 C26 C27 C28 -10(3) .
O3 C27 C28 C29 -171(2) .
C26 C27 C28 C29 16(4) .
C27 C28 C29 C30 -22(4) .
C28 C29 C30 C31 21(4) .
C25 C26 C31 C30 -174(2) .
C27 C26 C31 C30 11(3) .
C29 C30 C31 C26 -17(4) .
C46 N6 C32 C33 176.2(18) .
Mn1 N6 C32 C33 4(3) .
N6 C32 C33 C38 180.0(19) .
N6 C32 C33 C34 -11(3) .
Mn1 O4 C34 C33 -1(3) .
Mn1 O4 C34 C35 -175.1(14) .
C38 C33 C34 O4 177.8(19) .
C32 C33 C34 O4 10(3) .
C38 C33 C34 C35 -8(3) .
C32 C33 C34 C35 -175.4(17) .
O4 C34 C35 C36 179.2(19) .
C33 C34 C35 C36 5(3) .
C34 C35 C36 C37 -1(3) .
C35 C36 C37 C38 1(4) .
C36 C37 C38 C33 -4(3) .
C34 C33 C38 C37 7(3) .
C32 C33 C38 C37 175.4(19) .
C25 N5 C39 C40 24(3) .
Mn1 N5 C39 C40 -166.7(14) .
C25 N5 C39 C46 153.9(18) .
Mn1 N5 C39 C46 -36.5(17) .
N5 C39 C40 C41 -103(2) .
C46 C39 C40 C41 130(2) .
N5 C39 C40 C45 77(3) .
C46 C39 C40 C45 -51(3) .
C45 C40 C41 C42 0(3) .
C39 C40 C41 C42 -180(2) .
C40 C41 C42 C43 1(4) .
C41 C42 C43 C44 -2(4) .
C42 C43 C44 C45 2(4) .
C41 C40 C45 C44 0(3) .
C39 C40 C45 C44 -180(2) .
C43 C44 C45 C40 -1(4) .
N5 C39 C46 C47 175.4(16) .
C40 C39 C46 C47 -53(2) .
N5 C39 C46 N6 41.8(18) .
C40 C39 C46 N6 173.7(14) .
C32 N6 C46 C47 19(3) .
Mn1 N6 C46 C47 -167.5(15) .
C32 N6 C46 C39 154.0(17) .
Mn1 N6 C46 C39 -32.4(18) .
C39 C46 C47 C52 116(2) .
N6 C46 C47 C52 -117(2) .
C39 C46 C47 C48 -62(3) .
N6 C46 C47 C48 66(3) .
C52 C47 C48 C49 4(3) .
C46 C47 C48 C49 -178(2) .
C47 C48 C49 C50 -3(3) .
C48 C49 C50 C51 -3(4) .
C49 C50 C51 C52 9(4) .
C48 C47 C52 C51 2(3) .
C46 C47 C52 C51 -176(2) .
C50 C51 C52 C47 -8(3) .
Mn1 N7 C53 Fe1 27(31) .
N2 Fe1 C53 N7 -53(27) .
N1 Fe1 C53 N7 -138(27) .
C54 Fe1 C53 N7 75(29) .
N3 Fe1 C53 N7 141(27) .
N4 Fe1 C53 N7 28(27) .
N2 Fe1 C54 N8 -2(65) 1_655
N1 Fe1 C54 N8 83(65) 1_655
C53 Fe1 C54 N8 -130(63) 1_655
N3 Fe1 C54 N8 163(65) 1_655
N4 Fe1 C54 N8 -83(65) 1_655
C67 N9 C55 O5 0(3) .
Fe2 N9 C55 O5 174.3(19) .
C67 N9 C55 C56 -179.0(16) .
Fe2 N9 C55 C56 -5(2) .
C60 N11 C56 C57 8(3) .
Fe2 N11 C56 C57 -170.1(16) .
C60 N11 C56 C55 -175.2(17) .
Fe2 N11 C56 C55 7(2) .
O5 C55 C56 C57 -4(4) .
N9 C55 C56 C57 175(2) .
O5 C55 C56 N11 180(2) .
N9 C55 C56 N11 -2(2) .
N11 C56 C57 C58 -10(3) .
C55 C56 C57 C58 174(2) .
C56 C57 C58 C59 0(3) .
C57 C58 C59 C60 10(3) .
C58 C59 C60 N11 -12(4) .
C56 N11 C60 C59 3(3) .
Fe2 N11 C60 C59 -179.8(17) .
C68 N10 C61 O6 7(3) .
Fe2 N10 C61 O6 175(2) .
C68 N10 C61 C62 178.3(15) .
Fe2 N10 C61 C62 -14(2) .
C66 N12 C62 C63 2(3) .
Fe2 N12 C62 C63 -176.2(17) .
C66 N12 C62 C61 174.1(18) .
Fe2 N12 C62 C61 -5(2) .
O6 C61 C62 C63 -7(4) .
N10 C61 C62 C63 -179(2) .
O6 C61 C62 N12 -177(2) .
N10 C61 C62 N12 11(2) .
N12 C62 C63 C64 -7(4) .
C61 C62 C63 C64 -177(3) .
C62 C63 C64 C65 2(4) .
C63 C64 C65 C66 5(3) .
C62 N12 C66 C65 6(4) .
Fe2 N12 C66 C65 -176(2) .
C64 C65 C66 N12 -10(4) .
C55 N9 C67 C72 -14(3) .
Fe2 N9 C67 C72 171.3(16) .
C55 N9 C67 C68 175.1(17) .
Fe2 N9 C67 C68 0(2) .
N9 C67 C68 C69 175.2(15) .
C72 C67 C68 C69 3(3) .
N9 C67 C68 N10 -2(2) .
C72 C67 C68 N10 -173.7(16) .
C61 N10 C68 C67 170.7(16) .
Fe2 N10 C68 C67 2.5(19) .
C61 N10 C68 C69 -6(3) .
Fe2 N10 C68 C69 -174.3(13) .
C67 C68 C69 C70 1(2) .
N10 C68 C69 C70 177.1(17) .
C68 C69 C70 C71 -11(3) .
C68 C69 C70 S7 -178.3(12) .
C73 S7 C70 C69 158.3(16) .
C73 S7 C70 C71 -10.3(16) .
C69 C70 C71 C72 17(3) .
S7 C70 C71 C72 -176.1(15) .
C69 C70 C71 S8 -171.1(15) .
S7 C70 C71 S8 -4(2) .
C73 S8 C71 C72 -173(2) .
C73 S8 C71 C70 15.5(17) .
C70 C71 C72 C67 -11(3) .
S8 C71 C72 C67 176.9(16) .
N9 C67 C72 C71 -168.4(19) .
C68 C67 C72 C71 3(3) .
C70 S7 C73 C74 -162(2) .
C70 S7 C73 S8 21.6(15) .
C71 S8 C73 C74 160(2) .
C71 S8 C73 S7 -23.1(15) .
S7 C73 C74 S9 0(3) .
S8 C73 C74 S9 177.0(14) .
S7 C73 C74 S10 171.7(14) .
S8 C73 C74 S10 -12(3) .
C76 S9 C74 C73 167(2) .
C76 S9 C74 S10 -4.9(18) .
C75 S10 C74 C73 -165(2) .
C75 S10 C74 S9 6.9(17) .
C77 S11 C75 C76 -122(3) .
C77 S11 C75 S10 72(2) .
C74 S10 C75 C76 -7(3) .
C74 S10 C75 S11 160.6(18) .
S11 C75 C76 S9 -161.8(18) .
S10 C75 C76 S9 4(3) .
S11 C75 C76 S12 7(4) .
S10 C75 C76 S12 173.7(17) .
C74 S9 C76 C75 0(3) .
C74 S9 C76 S12 -169.7(17) .
C78 S12 C76 C75 133(3) .
C78 S12 C76 S9 -57(2) .
C93 N13 C79 C80 171.5(18) .
Mn2 N13 C79 C80 10(3) .
N13 C79 C80 C85 172.1(19) .
N13 C79 C80 C81 -16(3) .
Mn2 O7 C81 C82 -168.4(13) .
Mn2 O7 C81 C80 1(3) .
C79 C80 C81 O7 11(3) .
C85 C80 C81 O7 -177.7(17) .
C79 C80 C81 C82 179.0(19) .
C85 C80 C81 C82 -9(3) .
O7 C81 C82 C83 177.6(17) .
C80 C81 C82 C83 9(3) .
C81 C82 C83 C84 -3(3) .
C82 C83 C84 C85 -1(3) .
C83 C84 C85 C80 0(4) .
C79 C80 C85 C84 177(2) .
C81 C80 C85 C84 5(3) .
C100 N14 C86 C87 168.4(18) .
Mn2 N14 C86 C87 -5(3) .
N14 C86 C87 C88 3(3) .
N14 C86 C87 C92 177(2) .
Mn2 O8 C88 C89 -175.3(13) .
Mn2 O8 C88 C87 6(3) .
C86 C87 C88 O8 -4(3) .
C92 C87 C88 O8 -178.3(17) .
C86 C87 C88 C89 177.6(18) .
C92 C87 C88 C89 3(3) .
O8 C88 C89 C90 176(2) .
C87 C88 C89 C90 -5(3) .
C88 C89 C90 C91 4(4) .
C89 C90 C91 C92 -1(3) .
C90 C91 C92 C87 -1(3) .
C88 C87 C92 C91 0(3) .
C86 C87 C92 C91 -175(2) .
C79 N13 C93 C100 153.7(18) .
Mn2 N13 C93 C100 -42.4(16) .
C79 N13 C93 C94 29(2) .
Mn2 N13 C93 C94 -167.0(12) .
C100 C93 C94 C95 137(2) .
N13 C93 C94 C95 -102(2) .
C100 C93 C94 C99 -45(3) .
N13 C93 C94 C99 76(2) .
C99 C94 C95 C96 5(3) .
C93 C94 C95 C96 -177(2) .
C94 C95 C96 C97 -4(4) .
C95 C96 C97 C98 2(4) .
C96 C97 C98 C99 -1(3) .
C97 C98 C99 C94 2(4) .
C95 C94 C99 C98 -4(3) .
C93 C94 C99 C98 177(2) .
C94 C93 C100 N14 172.9(17) .
N13 C93 C100 N14 49.8(19) .
C94 C93 C100 C101 -58(2) .
N13 C93 C100 C101 179.3(16) .
C86 N14 C100 C93 149.1(18) .
Mn2 N14 C100 C93 -37.1(18) .
C86 N14 C100 C101 20(3) .
Mn2 N14 C100 C101 -166.0(13) .
C93 C100 C101 C106 117(2) .
N14 C100 C101 C106 -118(2) .
C93 C100 C101 C102 -59(3) .
N14 C100 C101 C102 66(2) .
C106 C101 C102 C103 4(3) .
C100 C101 C102 C103 179.4(19) .
C101 C102 C103 C104 -5(3) .
C102 C103 C104 C105 3(4) .
C103 C104 C105 C106 -1(4) .
C102 C101 C106 C105 -1(4) .
C100 C101 C106 C105 -177(2) .
C104 C105 C106 C101 0(3) .
Mn2 N15 C107 Fe2 -65(13) .
N10 Fe2 C107 N15 166(11) .
N9 Fe2 C107 N15 82(11) .
C108 Fe2 C107 N15 -60(15) .
N11 Fe2 C107 N15 0(11) .
N12 Fe2 C107 N15 -112(11) .
N10 Fe2 C108 N16 -103(32) 1_455
N9 Fe2 C108 N16 -20(32) 1_455
C107 Fe2 C108 N16 123(31) 1_455
N11 Fe2 C108 N16 63(32) 1_455
N12 Fe2 C108 N16 175(100) 1_455

loop_
_platon_squeeze_void_nr
_platon_squeeze_void_average_x
_platon_squeeze_void_average_y
_platon_squeeze_void_average_z
_platon_squeeze_void_volume
_platon_squeeze_void_count_electrons
1 -0.218 0.613 0.936 644.3 123.8
2 0.312 0.181 0.380 6.9 -0.3
